data_4125266
loop_
_publ_author_name
'Pfeifer, Lukas'
'Engle, Keary M.'
'Pidgeon, George W.'
'Sparkes, Hazel A.'
'Thompson, Amber L.'
'Brown, John M.'
'Gouverneur, V\'eronique'

_publ_section_title
;
 Hydrogen-Bonded Homoleptic Fluoride-Diarylurea Complexes: Structure,
 Reactivity, and Coordinating Power.
;
_journal_issue 40
_journal_name_full 'Journal of the American Chemical Society'
_journal_page_first 13314
_journal_paper_doi 10.1021/jacs.6b07501
_journal_volume 138
_journal_year 2016
_chemical_absolute_configuration ad
_chemical_formula_moiety 'C13 H10 Br2 N2 O, C16 H36 N, F, H2 O'
_chemical_formula_sum 'C29 H48 Br2 F N3 O2'
_chemical_formula_weight 649.52
_chemical_melting_point ?
_space_group_IT_number 5
_symmetry_cell_setting monoclinic
_symmetry_space_group_name_Hall 'C 2y'
_symmetry_space_group_name_H-M 'C 1 2 1'
_atom_sites_solution_hydrogens difmap
_atom_sites_solution_primary direct
_audit_creation_date 13-04-19
_audit_creation_method CRYSTALS_ver_14.40
_cell_angle_alpha 90
_cell_angle_beta 96.692(3)
_cell_angle_gamma 90
_cell_formula_units_Z 4
_cell_length_a 23.8588(6)
_cell_length_b 8.1744(2)
_cell_length_c 16.1922(4)
_cell_measurement_reflns_used 6162
_cell_measurement_temperature 150
_cell_measurement_theta_max 74
_cell_measurement_theta_min 4
_cell_volume 3136.47(14)
_computing_cell_refinement 'CrysAlis, (Oxford Diffraction, 2002)'
_computing_data_collection 'SuperNova, (Oxford Diffraction, 2010)'
_computing_data_reduction 'CrysAlis, (Oxford Diffraction, 2002)'
_computing_molecular_graphics 'CAMERON (Watkin et al., 1996)'
_computing_publication_material 'CRYSTALS (Betteridge et al., 2003)'
_computing_structure_refinement 'CRYSTALS (Betteridge et al., 2003)'
_computing_structure_solution 'SIR92 (Altomare et al., 1994)'
_diffrn_ambient_temperature 150
_diffrn_measured_fraction_theta_full 0.995
_diffrn_measured_fraction_theta_max 0.976
_diffrn_measurement_device Area
_diffrn_measurement_device_type 'Oxford Diffraction SuperNova'
_diffrn_measurement_method \w
_diffrn_radiation_monochromator graphite
_diffrn_radiation_type 'Cu K\a'
_diffrn_radiation_wavelength 1.54180
_diffrn_reflns_av_R_equivalents 0.021
_diffrn_reflns_limit_h_max 29
_diffrn_reflns_limit_h_min -28
_diffrn_reflns_limit_k_max 10
_diffrn_reflns_limit_k_min -7
_diffrn_reflns_limit_l_max 19
_diffrn_reflns_limit_l_min -19
_diffrn_reflns_number 11075
_diffrn_reflns_theta_full 69.913
_diffrn_reflns_theta_max 74.376
_diffrn_reflns_theta_min 3.731
_diffrn_standards_number 0
_exptl_absorpt_coefficient_mu 3.553
_exptl_absorpt_correction_T_max 0.87
_exptl_absorpt_correction_T_min 0.67
_exptl_absorpt_correction_type multi-scan
_exptl_absorpt_process_details 'CrysAlis, (Oxford Diffraction, 2002)'
_exptl_crystal_colour clear_pale_colourless
_exptl_crystal_density_diffrn 1.375
_exptl_crystal_density_meas ?
_exptl_crystal_density_method 'not measured'
_exptl_crystal_description plate
_exptl_crystal_F_000 1352
_exptl_crystal_size_max 0.180
_exptl_crystal_size_mid 0.150
_exptl_crystal_size_min 0.040
_refine_diff_density_max 0.83
_refine_diff_density_min -0.81
_refine_ls_abs_structure_details 'Flack (1983), 1588 Friedel-pairs'
_refine_ls_abs_structure_Flack 0.00(2)
_refine_ls_extinction_method None
_refine_ls_goodness_of_fit_ref 0.9995
_refine_ls_hydrogen_treatment constr
_refine_ls_matrix_type full
_refine_ls_number_parameters 336
_refine_ls_number_reflns 4926
_refine_ls_number_restraints 1
_refine_ls_R_factor_all 0.0359
_refine_ls_R_factor_gt 0.0344
_refine_ls_shift/su_max 0.0011799
_refine_ls_shift/su_mean 0.0000691
_refine_ls_structure_factor_coef Fsqd
_refine_ls_weighting_details
;
 Method= Modified Sheldrick 
 w=1/[\s^2^(F^2^) + ( 0.05P)^2^ + 4.54P] 
 ,where P=(max(Fo^2^,0) + 2Fc^2^)/3 
;
_refine_ls_weighting_scheme calc
_refine_ls_wR_factor_all 0.0893
_refine_ls_wR_factor_gt 0.0882
_refine_ls_wR_factor_ref 0.0893
_reflns_limit_h_max 29
_reflns_limit_h_min -29
_reflns_limit_k_max 10
_reflns_limit_k_min -7
_reflns_limit_l_max 19
_reflns_limit_l_min 0
_reflns_number_gt 4732
_reflns_number_total 4949
_reflns_threshold_expression I>2.0\s(I)
_oxford_diffrn_Wilson_B_factor 3.81
_oxford_diffrn_Wilson_scale 0.21
_oxford_refine_ls_r_factor_ref 0.0359
_oxford_refine_ls_scale 2.258(14)
_oxford_reflns_number_all 4926
_oxford_reflns_threshold_expression_ref I>-3.0\s(I)
_oxford_structure_analysis_title 040gwp12
_cod_data_source_file ja6b07501_si_002.cif
_cod_data_source_block 2m
_cod_depositor_comments
;
The following automatic conversions were performed:

'_chemical_melting_point' value 'not measured' was changed to '?' -
the value is undefined or not given.

'_exptl_crystal_density_meas' value 'not measured' was changed to '?'
- the value is perceived as not measured.

Automatic conversion script
Id: cif_fix_values 4268 2015-11-12 08:31:59Z antanas 

 Adding full bibliography for 4125254--4125278.cif.
;
_cod_original_sg_symbol_H-M 'C 2 '
_cod_original_formula_sum 'C29 H48 Br2 F1 N3 O2'
_cod_database_code 4125266

loop_
_symmetry_equiv_pos_as_xyz
x,y,z
x+1/2,y+1/2,z
-x,y,-z
-x+1/2,y+1/2,-z

loop_
_atom_site_label
_atom_site_type_symbol
_atom_site_fract_x
_atom_site_fract_y
_atom_site_fract_z
_atom_site_U_iso_or_equiv
_atom_site_occupancy
_atom_site_adp_type
_atom_site_refinement_flags_posn
_atom_site_refinement_flags_adp
N11 N 0.42684(11) 0.2884(4) 0.22069(16) 0.0338 1.0000 Uani . .
C12 C 0.37101(13) 0.3402(4) 0.19988(19) 0.0326 1.0000 Uani . .
C13 C 0.34677(14) 0.3091(5) 0.1185(2) 0.0379 1.0000 Uani . .
C14 C 0.29220(15) 0.3591(5) 0.0913(2) 0.0419 1.0000 Uani . .
C15 C 0.26148(15) 0.4407(5) 0.1460(3) 0.0409 1.0000 Uani . .
C16 C 0.28391(16) 0.4710(5) 0.2261(3) 0.0440 1.0000 Uani . .
C17 C 0.33909(16) 0.4206(5) 0.2543(2) 0.0406 1.0000 Uani . .
Br18 Br 0.187218(16) 0.51332(10) 0.10687(3) 0.0541 1.0000 Uani . .
N21 N 0.51611(12) 0.2676(4) 0.28430(18) 0.0362 1.0000 Uani . .
C22 C 0.56334(14) 0.2825(4) 0.3424(2) 0.0327 1.0000 Uani . .
C23 C 0.61529(15) 0.2310(5) 0.3190(2) 0.0384 1.0000 Uani . .
C24 C 0.66420(16) 0.2393(5) 0.3746(2) 0.0423 1.0000 Uani . .
C25 C 0.66170(15) 0.3016(6) 0.4529(2) 0.0425 1.0000 Uani . .
C26 C 0.61103(16) 0.3518(5) 0.4777(2) 0.0395 1.0000 Uani . .
C27 C 0.56228(14) 0.3411(4) 0.4236(2) 0.0348 1.0000 Uani . .
Br28 Br 0.728691(16) 0.31602(11) 0.52931(3) 0.0574 1.0000 Uani . .
F1 F 0.49885(12) 0.1441(4) 0.12830(17) 0.0662 1.0000 Uani . .
O1 O 0.45046(10) 0.4148(4) 0.34702(16) 0.0407 1.0000 Uani . .
C1 C 0.46307(13) 0.3310(4) 0.28889(19) 0.0328 1.0000 Uani . .
O2 O 0.57032(12) 0.1067(4) 0.0166(2) 0.0555 1.0000 Uani . .
N31 N 0.5000 0.8620(5) 0.5000 0.0287 1.0000 Uani S T
H141 H 0.2766 0.3402 0.0367 0.0506 1.0000 Uiso R .
C32 C 0.52343(15) 0.7529(4) 0.4359(2) 0.0339 1.0000 Uani . .
C33 C 0.54200(17) 0.8446(5) 0.3618(2) 0.0463 1.0000 Uani . .
C34 C 0.5777(2) 0.7356(6) 0.3104(3) 0.0532 1.0000 Uani . .
C35 C 0.6380(2) 0.7177(7) 0.3501(3) 0.0658 1.0000 Uani . .
C36 C 0.54563(13) 0.9720(4) 0.5419(2) 0.0320 1.0000 Uani . .
C37 C 0.59923(14) 0.8872(4) 0.5812(2) 0.0329 1.0000 Uani . .
C38 C 0.63405(13) 1.0064(5) 0.6381(2) 0.0362 1.0000 Uani . .
C39 C 0.69227(15) 0.9412(6) 0.6686(2) 0.0469 1.0000 Uani . .
N41 N 0.5000 0.6320(5) 0.0000 0.0278 1.0000 Uani S T
H131 H 0.3678 0.2528 0.0816 0.0447 1.0000 Uiso R .
C42 C 0.47769(13) 0.7449(4) 0.06310(18) 0.0285 1.0000 Uani . .
C43 C 0.45209(15) 0.6621(5) 0.1340(2) 0.0361 1.0000 Uani . .
C44 C 0.41957(17) 0.7869(6) 0.1800(2) 0.0455 1.0000 Uani . .
C45 C 0.36444(17) 0.8404(6) 0.1316(2) 0.0510 1.0000 Uani . .
C46 C 0.54556(13) 0.5202(5) 0.0404(2) 0.0331 1.0000 Uani . .
C47 C 0.60121(14) 0.5981(5) 0.0730(2) 0.0340 1.0000 Uani . .
C48 C 0.63834(16) 0.4680(5) 0.1202(3) 0.0456 1.0000 Uani . .
C49 C 0.69908(16) 0.5228(7) 0.1414(3) 0.0568 1.0000 Uani . .
H111 H 0.4421 0.2360 0.1840 0.0403 1.0000 Uiso R .
H211 H 0.5196 0.2119 0.2413 0.0431 1.0000 Uiso R .
H231 H 0.6166 0.1890 0.2660 0.0456 1.0000 Uiso R .
H241 H 0.6986 0.2041 0.3600 0.0510 1.0000 Uiso R .
H261 H 0.6101 0.3917 0.5319 0.0468 1.0000 Uiso R .
H271 H 0.5282 0.3711 0.4416 0.0419 1.0000 Uiso R .
H171 H 0.3549 0.4413 0.3089 0.0493 1.0000 Uiso R .
H161 H 0.2630 0.5274 0.2635 0.0532 1.0000 Uiso R .
H462 H 0.5517 0.4395 -0.0009 0.0398 1.0000 Uiso R .
H461 H 0.5300 0.4708 0.0871 0.0390 1.0000 Uiso R .
H471 H 0.6198 0.6372 0.0268 0.0400 1.0000 Uiso R .
H472 H 0.5948 0.6897 0.1081 0.0414 1.0000 Uiso R .
H481 H 0.6226 0.4397 0.1710 0.0553 1.0000 Uiso R .
H482 H 0.6378 0.3688 0.0861 0.0549 1.0000 Uiso R .
H492 H 0.7186 0.4448 0.1766 0.0850 1.0000 Uiso R .
H491 H 0.6989 0.6249 0.1693 0.0843 1.0000 Uiso R .
H493 H 0.7173 0.5364 0.0924 0.0851 1.0000 Uiso R .
H422 H 0.4503 0.8186 0.0349 0.0332 1.0000 Uiso R .
H421 H 0.5099 0.8079 0.0854 0.0340 1.0000 Uiso R .
H431 H 0.4267 0.5774 0.1124 0.0431 1.0000 Uiso R .
H432 H 0.4810 0.6154 0.1725 0.0431 1.0000 Uiso R .
H441 H 0.4440 0.8819 0.1917 0.0548 1.0000 Uiso R .
H442 H 0.4117 0.7401 0.2319 0.0551 1.0000 Uiso R .
H452 H 0.3464 0.9176 0.1644 0.0768 1.0000 Uiso R .
H451 H 0.3705 0.8880 0.0792 0.0767 1.0000 Uiso R .
H453 H 0.3403 0.7476 0.1217 0.0767 1.0000 Uiso R .
H362 H 0.5292 1.0283 0.5860 0.0375 1.0000 Uiso R .
H361 H 0.5550 1.0505 0.5003 0.0373 1.0000 Uiso R .
H371 H 0.6212 0.8496 0.5385 0.0396 1.0000 Uiso R .
H372 H 0.5894 0.7937 0.6123 0.0395 1.0000 Uiso R .
H381 H 0.6141 1.0300 0.6847 0.0431 1.0000 Uiso R .
H382 H 0.6388 1.1085 0.6092 0.0429 1.0000 Uiso R .
H392 H 0.7121 1.0192 0.7051 0.0701 1.0000 Uiso R .
H391 H 0.6890 0.8400 0.6971 0.0700 1.0000 Uiso R .
H393 H 0.7132 0.9227 0.6218 0.0698 1.0000 Uiso R .
H322 H 0.5549 0.6925 0.4625 0.0404 1.0000 Uiso R .
H321 H 0.4933 0.6781 0.4168 0.0405 1.0000 Uiso R .
H331 H 0.5643 0.9366 0.3820 0.0545 1.0000 Uiso R .
H332 H 0.5088 0.8858 0.3273 0.0553 1.0000 Uiso R .
H341 H 0.5593 0.6275 0.3034 0.0638 1.0000 Uiso R .
H342 H 0.5793 0.7879 0.2561 0.0643 1.0000 Uiso R .
H352 H 0.6572 0.6410 0.3182 0.0991 1.0000 Uiso R .
H351 H 0.6366 0.6758 0.4060 0.0985 1.0000 Uiso R .
H353 H 0.6562 0.8247 0.3510 0.0989 1.0000 Uiso R .
H22 H 0.5446 0.1202 0.0567 0.0667 1.0000 Uiso R .
H21 H 0.5462 0.1197 -0.0339 0.0667 1.0000 Uiso R .

loop_
_atom_site_aniso_label
_atom_site_aniso_U_11
_atom_site_aniso_U_22
_atom_site_aniso_U_33
_atom_site_aniso_U_23
_atom_site_aniso_U_13
_atom_site_aniso_U_12
N11 0.0375(13) 0.0317(16) 0.0335(12) 0.0033(12) 0.0096(10) 0.0004(12)
C12 0.0351(15) 0.0255(17) 0.0384(15) 0.0039(14) 0.0089(12) -0.0035(14)
C13 0.0398(16) 0.0351(19) 0.0396(15) -0.0010(16) 0.0082(13) -0.0045(16)
C14 0.0383(17) 0.039(2) 0.0477(18) -0.0030(16) 0.0018(14) -0.0045(16)
C15 0.0346(17) 0.0268(18) 0.060(2) 0.0001(16) 0.0020(15) -0.0025(15)
C16 0.0429(18) 0.039(2) 0.051(2) -0.0043(16) 0.0105(16) 0.0032(15)
C17 0.0422(18) 0.039(2) 0.0418(18) -0.0042(16) 0.0097(15) 0.0006(16)
Br18 0.03834(19) 0.0423(2) 0.0792(3) -0.0079(2) -0.00390(17) 0.00425(19)
N21 0.0399(14) 0.0328(17) 0.0369(13) -0.0023(12) 0.0091(11) 0.0031(12)
C22 0.0370(16) 0.0235(17) 0.0382(15) 0.0085(13) 0.0071(13) 0.0017(13)
C23 0.0381(17) 0.035(2) 0.0437(18) 0.0054(15) 0.0098(14) -0.0009(15)
C24 0.0386(18) 0.044(2) 0.0466(19) 0.0083(16) 0.0153(15) 0.0015(16)
C25 0.0369(16) 0.043(2) 0.0479(18) 0.0158(18) 0.0061(14) -0.0024(17)
C26 0.0469(18) 0.036(2) 0.0367(16) 0.0073(15) 0.0086(14) 0.0001(16)
C27 0.0381(16) 0.0284(18) 0.0390(15) 0.0067(14) 0.0097(13) 0.0028(14)
Br28 0.03862(19) 0.0821(4) 0.0509(2) 0.0148(2) 0.00217(15) -0.0065(2)
F1 0.0621(15) 0.079(2) 0.0617(15) -0.0254(14) 0.0233(13) -0.0149(15)
O1 0.0373(12) 0.0422(15) 0.0431(13) -0.0055(11) 0.0064(10) 0.0056(11)
C1 0.0379(15) 0.0240(16) 0.0383(15) 0.0090(14) 0.0124(12) 0.0010(14)
O2 0.0388(14) 0.0535(19) 0.0730(19) -0.0191(16) 0.0006(13) 0.0004(13)
N31 0.0282(16) 0.0215(19) 0.0347(17) 0.0000 -0.0039(14) 0.0000
C32 0.0407(17) 0.0239(17) 0.0363(16) -0.0035(13) 0.0015(13) -0.0009(14)
C33 0.052(2) 0.041(2) 0.0463(18) 0.0032(17) 0.0086(15) -0.0014(18)
C34 0.063(2) 0.053(3) 0.045(2) -0.0049(19) 0.0139(19) -0.008(2)
C35 0.057(3) 0.064(3) 0.078(3) -0.002(3) 0.018(2) 0.002(2)
C36 0.0329(15) 0.0224(17) 0.0378(16) -0.0010(12) -0.0080(13) 0.0003(12)
C37 0.0323(15) 0.0310(17) 0.0346(15) -0.0021(13) 0.0006(12) 0.0044(13)
C38 0.0323(14) 0.0376(19) 0.0371(16) 0.0010(16) -0.0030(12) -0.0016(16)
C39 0.0327(16) 0.069(3) 0.0375(17) 0.0045(18) -0.0022(14) 0.0039(18)
N41 0.0335(18) 0.0171(17) 0.0309(18) 0.0000 -0.0043(14) 0.0000
C42 0.0343(15) 0.0215(15) 0.0293(14) -0.0004(12) 0.0021(12) -0.0028(12)
C43 0.0428(18) 0.033(2) 0.0313(15) 0.0080(14) 0.0000(13) -0.0075(15)
C44 0.056(2) 0.052(3) 0.0301(15) 0.0008(16) 0.0104(14) -0.0150(19)
C45 0.051(2) 0.060(3) 0.0457(18) 0.000(2) 0.0188(16) 0.001(2)
C46 0.0340(15) 0.0207(14) 0.0418(16) 0.0025(15) -0.0073(12) 0.0035(15)
C47 0.0370(16) 0.0293(18) 0.0331(16) 0.0062(13) -0.0065(13) -0.0016(14)
C48 0.0420(19) 0.034(2) 0.056(2) 0.0084(16) -0.0153(16) 0.0009(15)
C49 0.0442(19) 0.054(3) 0.066(2) 0.003(2) -0.0235(17) 0.000(2)

loop_
_atom_type_symbol
_atom_type_scat_dispersion_real
_atom_type_scat_dispersion_imag
_atom_type_scat_Cromer_Mann_a1
_atom_type_scat_Cromer_Mann_b1
_atom_type_scat_Cromer_Mann_a2
_atom_type_scat_Cromer_Mann_b2
_atom_type_scat_Cromer_Mann_a3
_atom_type_scat_Cromer_Mann_b3
_atom_type_scat_Cromer_Mann_a4
_atom_type_scat_Cromer_Mann_b4
_atom_type_scat_Cromer_Mann_c
_atom_type_scat_source
C 0.0181 0.0091 2.3100 20.8439 1.0200 10.2075 1.5886 0.5687 0.8650 51.6512 0.2156 'International Tables Vol C 4.2.6.8 and 6.1.1.4'
H 0.0000 0.0000 0.4930 10.5109 0.3229 26.1257 0.1402 3.1424 0.0408 57.7998 0.0030 'International Tables Vol C 4.2.6.8 and 6.1.1.4'
O 0.0492 0.0322 3.0485 13.2771 2.2868 5.7011 1.5463 0.3239 0.8670 32.9089 0.2508 'International Tables Vol C 4.2.6.8 and 6.1.1.4'
Br -0.6763 1.2805 17.1789 2.1723 5.2358 16.5796 5.6377 0.2609 3.9851 41.4328 2.9557 'International Tables Vol C 4.2.6.8 and 6.1.1.4'
N 0.0311 0.0180 12.2126 0.0057 3.1322 9.8933 2.0125 28.9975 1.1663 0.5826 -11.5290 'International Tables Vol C 4.2.6.8 and 6.1.1.4'
F 0.0727 0.0534 3.5392 10.2825 2.6412 4.2944 1.5170 0.2615 1.0243 26.1476 0.2776 'International Tables Vol C 4.2.6.8 and 6.1.1.4'

loop_
_geom_angle_atom_site_label_1
_geom_angle_site_symmetry_1
_geom_angle_atom_site_label_2
_geom_angle_atom_site_label_3
_geom_angle_site_symmetry_3
_geom_angle
_geom_angle_publ_flag
C12 . N11 C1 . 127.7(3) yes
C12 . N11 H111 . 117.2 no
C1 . N11 H111 . 114.4 no
N11 . C12 C13 . 116.7(3) yes
N11 . C12 C17 . 124.4(3) yes
C13 . C12 C17 . 119.0(3) yes
C12 . C13 C14 . 121.0(3) yes
C12 . C13 H131 . 119.6 no
C14 . C13 H131 . 119.4 no
C13 . C14 C15 . 119.1(3) yes
C13 . C14 H141 . 120.5 no
C15 . C14 H141 . 120.3 no
C14 . C15 C16 . 121.1(3) yes
C14 . C15 Br18 . 118.6(3) yes
C16 . C15 Br18 . 120.3(3) yes
C15 . C16 C17 . 120.2(3) yes
C15 . C16 H161 . 121.1 no
C17 . C16 H161 . 118.6 no
C16 . C17 C12 . 119.6(3) yes
C16 . C17 H171 . 120.9 no
C12 . C17 H171 . 119.5 no
C22 . N21 C1 . 127.6(3) yes
C22 . N21 H211 . 117.2 no
C1 . N21 H211 . 115.2 no
N21 . C22 C23 . 117.7(3) yes
N21 . C22 C27 . 124.3(3) yes
C23 . C22 C27 . 117.9(3) yes
C22 . C23 C24 . 120.9(3) yes
C22 . C23 H231 . 119.0 no
C24 . C23 H231 . 120.1 no
C23 . C24 C25 . 119.5(3) yes
C23 . C24 H241 . 121.5 no
C25 . C24 H241 . 119.1 no
C24 . C25 C26 . 120.9(3) yes
C24 . C25 Br28 . 119.9(3) yes
C26 . C25 Br28 . 119.2(3) yes
C25 . C26 C27 . 120.0(3) yes
C25 . C26 H261 . 119.5 no
C27 . C26 H261 . 120.6 no
C22 . C27 C26 . 120.9(3) yes
C22 . C27 H271 . 119.8 no
C26 . C27 H271 . 119.3 no
N21 . C1 N11 . 111.1(3) yes
N21 . C1 O1 . 124.0(3) yes
N11 . C1 O1 . 124.9(3) yes
H22 . O2 H21 . 101.6 no
C32 3_656 N31 C36 3_656 110.61(18) yes
C32 3_656 N31 C32 . 108.3(4) yes
C36 3_656 N31 C32 . 110.17(18) yes
C32 3_656 N31 C36 . 110.17(18) yes
C36 3_656 N31 C36 . 107.0(3) yes
C32 . N31 C36 . 110.61(18) yes
N31 . C32 C33 . 114.4(3) yes
N31 . C32 H322 . 109.1 no
C33 . C32 H322 . 108.8 no
N31 . C32 H321 . 105.7 no
C33 . C32 H321 . 109.4 no
H322 . C32 H321 . 109.3 no
C32 . C33 C34 . 111.8(4) yes
C32 . C33 H331 . 108.6 no
C34 . C33 H331 . 108.6 no
C32 . C33 H332 . 109.3 no
C34 . C33 H332 . 110.7 no
H331 . C33 H332 . 107.8 no
C33 . C34 C35 . 112.6(4) yes
C33 . C34 H341 . 108.2 no
C35 . C34 H341 . 110.5 no
C33 . C34 H342 . 108.3 no
C35 . C34 H342 . 106.7 no
H341 . C34 H342 . 110.5 no
C34 . C35 H352 . 108.8 no
C34 . C35 H351 . 107.2 no
H352 . C35 H351 . 109.9 no
C34 . C35 H353 . 108.5 no
H352 . C35 H353 . 110.8 no
H351 . C35 H353 . 111.5 no
N31 . C36 C37 . 116.2(3) yes
N31 . C36 H362 . 106.3 no
C37 . C36 H362 . 107.4 no
N31 . C36 H361 . 107.1 no
C37 . C36 H361 . 109.7 no
H362 . C36 H361 . 109.9 no
C36 . C37 C38 . 109.5(3) yes
C36 . C37 H371 . 110.2 no
C38 . C37 H371 . 109.6 no
C36 . C37 H372 . 109.6 no
C38 . C37 H372 . 110.0 no
H371 . C37 H372 . 108.0 no
C37 . C38 C39 . 112.8(3) yes
C37 . C38 H381 . 108.7 no
C39 . C38 H381 . 109.6 no
C37 . C38 H382 . 110.2 no
C39 . C38 H382 . 107.7 no
H381 . C38 H382 . 107.7 no
C38 . C39 H392 . 109.5 no
C38 . C39 H391 . 109.7 no
H392 . C39 H391 . 110.0 no
C38 . C39 H393 . 109.7 no
H392 . C39 H393 . 109.0 no
H391 . C39 H393 . 108.8 no
C42 3_655 N41 C46 3_655 111.58(18) yes
C42 3_655 N41 C42 . 105.1(3) yes
C46 3_655 N41 C42 . 111.61(18) yes
C42 3_655 N41 C46 . 111.61(18) yes
C46 3_655 N41 C46 . 105.5(4) yes
C42 . N41 C46 . 111.58(18) yes
N41 . C42 C43 . 116.1(3) yes
N41 . C42 H422 . 109.4 no
C43 . C42 H422 . 109.0 no
N41 . C42 H421 . 104.6 no
C43 . C42 H421 . 109.2 no
H422 . C42 H421 . 108.2 no
C42 . C43 C44 . 110.0(3) yes
C42 . C43 H431 . 109.7 no
C44 . C43 H431 . 109.0 no
C42 . C43 H432 . 110.3 no
C44 . C43 H432 . 108.6 no
H431 . C43 H432 . 109.2 no
C43 . C44 C45 . 113.6(3) yes
C43 . C44 H441 . 107.5 no
C45 . C44 H441 . 109.5 no
C43 . C44 H442 . 108.8 no
C45 . C44 H442 . 108.7 no
H441 . C44 H442 . 108.7 no
C44 . C45 H452 . 108.8 no
C44 . C45 H451 . 111.3 no
H452 . C45 H451 . 110.3 no
C44 . C45 H453 . 109.1 no
H452 . C45 H453 . 108.4 no
H451 . C45 H453 . 108.9 no
N41 . C46 C47 . 117.1(3) yes
N41 . C46 H462 . 105.9 no
C47 . C46 H462 . 109.5 no
N41 . C46 H461 . 105.6 no
C47 . C46 H461 . 107.6 no
H462 . C46 H461 . 111.2 no
C46 . C47 C48 . 108.4(3) yes
C46 . C47 H471 . 109.4 no
C48 . C47 H471 . 108.9 no
C46 . C47 H472 . 109.9 no
C48 . C47 H472 . 111.6 no
H471 . C47 H472 . 108.5 no
C47 . C48 C49 . 112.9(4) yes
C47 . C48 H481 . 109.3 no
C49 . C48 H481 . 109.4 no
C47 . C48 H482 . 108.9 no
C49 . C48 H482 . 108.8 no
H481 . C48 H482 . 107.4 no
C48 . C49 H492 . 109.2 no
C48 . C49 H491 . 108.0 no
H492 . C49 H491 . 109.7 no
C48 . C49 H493 . 111.2 no
H492 . C49 H493 . 110.0 no
H491 . C49 H493 . 108.7 no

loop_
_geom_bond_atom_site_label_1
_geom_bond_atom_site_label_2
_geom_bond_site_symmetry_2
_geom_bond_distance
_geom_bond_publ_flag
N11 C12 . 1.401(4) yes
N11 C1 . 1.366(4) yes
N11 H111 . 0.848 no
C12 C13 . 1.400(5) yes
C12 C17 . 1.394(5) yes
C13 C14 . 1.386(5) yes
C13 H131 . 0.943 no
C14 C15 . 1.385(5) yes
C14 H141 . 0.931 no
C15 C16 . 1.367(6) yes
C15 Br18 . 1.906(4) yes
C16 C17 . 1.404(5) yes
C16 H161 . 0.947 no
C17 H171 . 0.936 no
N21 C22 . 1.386(5) yes
N21 C1 . 1.377(4) yes
N21 H211 . 0.844 no
C22 C23 . 1.402(5) yes
C22 C27 . 1.403(5) yes
C23 C24 . 1.390(5) yes
C23 H231 . 0.929 no
C24 C25 . 1.373(6) yes
C24 H241 . 0.926 no
C25 C26 . 1.380(5) yes
C25 Br28 . 1.908(4) yes
C26 C27 . 1.375(5) yes
C26 H261 . 0.939 no
C27 H271 . 0.929 no
O1 C1 . 1.230(4) yes
O2 H22 . 0.950 no
O2 H21 . 0.950 no
N31 C32 3_656 1.523(4) yes
N31 C36 3_656 1.511(4) yes
N31 C32 . 1.523(4) yes
N31 C36 . 1.511(4) yes
C32 C33 . 1.524(5) yes
C32 H322 . 0.957 no
C32 H321 . 0.966 no
C33 C34 . 1.542(6) yes
C33 H331 . 0.958 no
C33 H332 . 0.974 no
C34 C35 . 1.514(7) yes
C34 H341 . 0.987 no
C34 H342 . 0.983 no
C35 H352 . 0.961 no
C35 H351 . 0.973 no
C35 H353 . 0.975 no
C36 C37 . 1.526(4) yes
C36 H362 . 0.970 no
C36 H361 . 0.975 no
C37 C38 . 1.520(5) yes
C37 H371 . 0.964 no
C37 H372 . 0.960 no
C38 C39 . 1.516(5) yes
C38 H381 . 0.957 no
C38 H382 . 0.970 no
C39 H392 . 0.956 no
C39 H391 . 0.955 no
C39 H393 . 0.967 no
N41 C42 3_655 1.519(4) yes
N41 C46 3_655 1.510(4) yes
N41 C42 . 1.519(4) yes
N41 C46 . 1.510(4) yes
C42 C43 . 1.521(4) yes
C42 H422 . 0.965 no
C42 H421 . 0.960 no
C43 C44 . 1.527(6) yes
C43 H431 . 0.958 no
C43 H432 . 0.954 no
C44 C45 . 1.515(6) yes
C44 H441 . 0.976 no
C44 H442 . 0.961 no
C45 H452 . 0.958 no
C45 H451 . 0.961 no
C45 H453 . 0.955 no
C46 C47 . 1.511(4) yes
C46 H462 . 0.963 no
C46 H461 . 0.969 no
C47 C48 . 1.531(5) yes
C47 H471 . 0.968 no
C47 H472 . 0.963 no
C48 C49 . 1.518(5) yes
C48 H481 . 0.971 no
C48 H482 . 0.980 no
C49 H492 . 0.941 no
C49 H491 . 0.949 no
C49 H493 . 0.955 no

loop_
_geom_hbond_atom_site_label_D
_geom_hbond_atom_site_label_H
_geom_hbond_atom_site_label_A
_geom_hbond_site_symmetry_A
_geom_hbond_angle_DHA
_geom_hbond_distance_DH
_geom_hbond_distance_HA
_geom_hbond_distance_DA
_geom_hbond_publ_flag
C13 H131 O2 3_655 177.17 0.943 2.585 3.527(5) yes
C26 H261 O1 3_656 144.38 0.939 2.575 3.382(5) yes
C27 H271 O1 . 120.05 0.929 2.291 2.872(5) yes
C17 H171 O1 . 120.96 0.936 2.301 2.896(5) yes
C42 H422 O2 3_665 146.44 0.965 2.527 3.374(5) yes
C32 H321 O1 . 155.25 0.966 2.586 3.487(5) yes
